data_9015415
loop_
_publ_author_name
'Grice, J. D.'
'Ercit, T. S.'

_publ_section_title
;
 Ordering of Fe and Mg in the tourmaline crystal structure: The correct formula
 Sample: Schorl CROSS
;
_journal_name_full 'Neues Jahrbuch fur Mineralogie, Abhandlungen'
_journal_page_first 245
_journal_page_last 266
_journal_volume 165
_journal_year 1993
_chemical_compound_source 'Cross Lake, Manitoba, Canada'
_chemical_formula_sum 'Al6.393 B3.102 Fe2.106 H3.65 Li0.09 Mg0.171 Mn0.081 Na0.49 O31 Si5.898 Zn0.159'
_chemical_name_mineral Schorl
_space_group_IT_number 160
_symmetry_space_group_name_Hall 'R 3 -2"'
_symmetry_space_group_name_H-M 'R 3 m :H'
_cell_angle_alpha 90
_cell_angle_beta 90
_cell_angle_gamma 120
_cell_formula_units_Z 3
_cell_length_a 15.972
_cell_length_b 15.972
_cell_length_c 7.160
_cell_volume 1581.839
_database_code_amcsd 0018786
_exptl_crystal_density_diffrn 3.212
_cod_original_sg_symbol_H-M 'R 3 m'
_cod_original_formula_sum 'Na.49 Fe2.106 Al6.393 Li.09 Mg.171 Mn.081 Zn.159 Si5.898 B3.102 O31 H3.65'
_cod_database_code 9015415

loop_
_space_group_symop_operation_xyz
x,y,z
2/3+x,1/3+y,1/3+z
1/3+x,2/3+y,2/3+z
x,x-y,z
2/3+x,1/3+x-y,1/3+z
1/3+x,2/3+x-y,2/3+z
-y,-x,z
2/3-y,1/3-x,1/3+z
1/3-y,2/3-x,2/3+z
-x+y,y,z
2/3-x+y,1/3+y,1/3+z
1/3-x+y,2/3+y,2/3+z
-y,x-y,z
2/3-y,1/3+x-y,1/3+z
1/3-y,2/3+x-y,2/3+z
-x+y,-x,z
2/3-x+y,1/3-x,1/3+z
1/3-x+y,2/3-x,2/3+z

loop_
_atom_site_label
_atom_site_fract_x
_atom_site_fract_y
_atom_site_fract_z
_atom_site_occupancy
_atom_site_U_iso_or_equiv
_atom_site_type_symbol
_atom_site_attached_hydrogens
NaX 0.00000 0.00000 0.22570 0.49000 0.02980 Na 0
Fe2Y 0.12304 0.06152 0.62990 0.62600 0.00960 Fe 0
AlY 0.12304 0.06152 0.62990 0.20700 0.00960 Al 0
LiY 0.12304 0.06152 0.62990 0.03000 0.00960 Li 0
MgY 0.12304 0.06152 0.62990 0.05700 0.00960 Mg 0
MnY 0.12304 0.06152 0.62990 0.02700 0.00960 Mn 0
ZnY 0.12304 0.06152 0.62990 0.05300 0.00960 Zn 0
AlZ 0.29827 0.26162 0.61050 0.96200 0.00540 Al 0
FeZ 0.29827 0.26162 0.61050 0.03800 0.00540 Fe 0
SiT 0.19178 0.18989 0.00000 0.98300 0.00490 Si 0
BT 0.19178 0.18989 0.00000 0.01700 0.00490 B 0
B 0.11020 0.22040 0.45380 1.00000 0.00820 B 0
O-H1 0.00000 0.00000 0.78090 0.65000 0.03280 O 1
O1 0.00000 0.00000 0.78090 0.35000 0.03280 O 0
O2 0.06181 0.12362 0.48400 1.00000 0.01420 O 0
O3 0.26820 0.13410 0.51090 1.00000 0.01210 O 0
O4 0.09328 0.18656 0.06820 1.00000 0.00920 O 0
O5 0.18662 0.09331 0.09010 1.00000 0.00920 O 0
O6 0.19770 0.18760 0.77590 1.00000 0.00860 O 0
O7 0.28500 0.28540 0.07850 1.00000 0.00810 O 0
O8 0.20980 0.27070 0.44080 1.00000 0.00950 O 0
H3 0.26400 0.13200 0.41600 1.00000 0.01000 H 0

loop_
_cod_changelog_entry_id
_cod_changelog_entry_author
_cod_changelog_entry_date
_cod_changelog_entry_text
1
;cod-tools version 3.8.0
Id: cif_guess_AMCSD_atom_types 9574 2023-05-10 09:00:05Z saulius
;
2023-05-10T18:56:04+03:00
;Derived atom types and hydrogen counts
from atom names that follow the AMCSD naming convention
(Wat == water, O-H == hydroxyl).
;

loop_
_cod_related_entry_id
_cod_related_entry_database
_cod_related_entry_code
1 AMCSD 0018786
